data_7156050
loop_
_publ_author_name
'Meng, Zhe'
'Liu, Bo'

_publ_section_title
;
 Total synthesis of five natural eremophilane-type sesquiterpenoids.
;
_journal_issue 6
_journal_name_full 'Organic &amp; biomolecular chemistry'
_journal_page_first 957
_journal_page_last 962
_journal_paper_doi 10.1039/c7ob02769a
_journal_volume 16
_journal_year 2018
_chemical_formula_moiety 'C12 H16 O3'
_chemical_formula_sum 'C12 H16 O3'
_chemical_formula_weight 208.25
_space_group_crystal_system triclinic
_space_group_IT_number 2
_space_group_name_Hall '-P 1'
_space_group_name_H-M_alt 'P -1'
_symmetry_space_group_name_Hall '-P 1'
_symmetry_space_group_name_H-M 'P -1'
_atom_sites_solution_hydrogens mixed
_atom_sites_solution_primary direct
_audit_creation_date 2017-08-07
_audit_creation_method
;
Olex2 1.2
(compiled 2017.07.20 svn.r3457 for OlexSys, GUI svn.r5370)
;
_audit_update_record
;
2017-10-06 deposited with the CCDC.
2018-01-03 downloaded from the CCDC.
;
_cell_angle_alpha 95.128(8)
_cell_angle_beta 98.931(8)
_cell_angle_gamma 111.272(8)
_cell_formula_units_Z 2
_cell_length_a 7.3633(6)
_cell_length_b 8.6583(8)
_cell_length_c 9.2145(9)
_cell_measurement_reflns_used 1573
_cell_measurement_temperature 293(2)
_cell_measurement_theta_max 27.6890
_cell_measurement_theta_min 3.7310
_cell_volume 533.98(9)
_computing_cell_refinement
;
CrysAlisPro, Agilent Technologies,
Version 1.171.37.35 (release 13-08-2014 CrysAlis171 .NET)
(compiled Aug 13 2014,18:06:01)
;
_computing_data_collection
;
CrysAlisPro, Agilent Technologies,
Version 1.171.37.35 (release 13-08-2014 CrysAlis171 .NET)
(compiled Aug 13 2014,18:06:01)
;
_computing_data_reduction
;
CrysAlisPro, Agilent Technologies,
Version 1.171.37.35 (release 13-08-2014 CrysAlis171 .NET)
(compiled Aug 13 2014,18:06:01)
;
_computing_molecular_graphics 'Olex2 (Dolomanov et al., 2009)'
_computing_publication_material 'Olex2 (Dolomanov et al., 2009)'
_computing_structure_refinement 'ShelXL (Sheldrick, 2015)'
_computing_structure_solution 'ShelXS (Sheldrick, 2008)'
_diffrn_ambient_temperature 293.15
_diffrn_detector 'CCD plate'
_diffrn_detector_area_resol_mean 16.0874
_diffrn_detector_type Eos
_diffrn_measured_fraction_theta_full 0.999
_diffrn_measured_fraction_theta_max 0.998
_diffrn_measurement_details
;
#__ type_ start__ end____ width___ exp.time_
  1 omega  -25.00   24.00   1.0000    3.5000
omega____ theta____ kappa____ phi______ frames
    -      -14.9669  -99.0000  -60.0000 49

#__ type_ start__ end____ width___ exp.time_
  2 omega  -25.00   24.00   1.0000    3.5000
omega____ theta____ kappa____ phi______ frames
    -      -14.9669  -99.0000  120.0000 49

#__ type_ start__ end____ width___ exp.time_
  3 omega   34.00   90.00   1.0000    3.5000
omega____ theta____ kappa____ phi______ frames
    -       16.6856  178.0000    0.0000 56

#__ type_ start__ end____ width___ exp.time_
  4 omega   60.00   89.00   1.0000    3.5000
omega____ theta____ kappa____ phi______ frames
    -       16.6856 -178.0000  150.0000 29

#__ type_ start__ end____ width___ exp.time_
  5 omega  -49.00   36.00   1.0000    3.5000
omega____ theta____ kappa____ phi______ frames
    -       16.6856  -38.0000  150.0000 85

#__ type_ start__ end____ width___ exp.time_
  6 omega  -33.00   86.00   1.0000    3.5000
omega____ theta____ kappa____ phi______ frames
    -       16.6856    0.0000 -180.0000 119
;
_diffrn_measurement_device 'four-circle diffractometer'
_diffrn_measurement_device_type 'Xcalibur, Eos'
_diffrn_measurement_method '\w scans'
_diffrn_orient_matrix_UB_11 0.0908274000
_diffrn_orient_matrix_UB_12 -0.0107786000
_diffrn_orient_matrix_UB_13 -0.0009902000
_diffrn_orient_matrix_UB_21 -0.0424596000
_diffrn_orient_matrix_UB_22 -0.0525915000
_diffrn_orient_matrix_UB_23 -0.0700373000
_diffrn_orient_matrix_UB_31 0.0329969000
_diffrn_orient_matrix_UB_32 0.0710267000
_diffrn_orient_matrix_UB_33 -0.0363526000
_diffrn_radiation_monochromator graphite
_diffrn_radiation_probe x-ray
_diffrn_radiation_type MoK\a
_diffrn_radiation_wavelength 0.71073
_diffrn_reflns_av_R_equivalents 0.0157
_diffrn_reflns_av_unetI/netI 0.0290
_diffrn_reflns_Laue_measured_fraction_full 0.999
_diffrn_reflns_Laue_measured_fraction_max 0.998
_diffrn_reflns_limit_h_max 8
_diffrn_reflns_limit_h_min -9
_diffrn_reflns_limit_k_max 10
_diffrn_reflns_limit_k_min -10
_diffrn_reflns_limit_l_max 11
_diffrn_reflns_limit_l_min -11
_diffrn_reflns_number 4508
_diffrn_reflns_point_group_measured_fraction_full 0.999
_diffrn_reflns_point_group_measured_fraction_max 0.998
_diffrn_reflns_theta_full 25.242
_diffrn_reflns_theta_max 26.370
_diffrn_reflns_theta_min 3.031
_diffrn_source 'Enhance (Mo) X-ray Source'
_exptl_absorpt_coefficient_mu 0.092
_exptl_absorpt_correction_T_max 1.00000
_exptl_absorpt_correction_T_min 0.97121
_exptl_absorpt_correction_type multi-scan
_exptl_absorpt_process_details
;
CrysAlisPro, Agilent Technologies,
Version 1.171.37.35 (release 13-08-2014 CrysAlis171 .NET)
(compiled Aug 13 2014,18:06:01)
Empirical absorption correction using spherical harmonics,
 implemented in SCALE3 ABSPACK scaling algorithm.
;
_exptl_crystal_density_diffrn 1.295
_exptl_crystal_density_method 'not measured'
_exptl_crystal_F_000 224
_exptl_crystal_size_max 0.35
_exptl_crystal_size_mid 0.3
_exptl_crystal_size_min 0.3
_refine_diff_density_max 0.208
_refine_diff_density_min -0.159
_refine_diff_density_rms 0.035
_refine_ls_extinction_method none
_refine_ls_goodness_of_fit_ref 1.034
_refine_ls_hydrogen_treatment mixed
_refine_ls_matrix_type full
_refine_ls_number_parameters 143
_refine_ls_number_reflns 2184
_refine_ls_number_restraints 0
_refine_ls_restrained_S_all 1.034
_refine_ls_R_factor_all 0.0637
_refine_ls_R_factor_gt 0.0455
_refine_ls_shift/su_max 0.000
_refine_ls_shift/su_mean 0.000
_refine_ls_structure_factor_coef Fsqd
_refine_ls_weighting_details 'w=1/[\s^2^(Fo^2^)+(0.0443P)^2^+0.1150P] where P=(Fo^2^+2Fc^2^)/3'
_refine_ls_weighting_scheme calc
_refine_ls_wR_factor_gt 0.1011
_refine_ls_wR_factor_ref 0.1131
_reflns_Friedel_coverage 0.000
_reflns_number_gt 1599
_reflns_number_total 2184
_reflns_threshold_expression 'I > 2\s(I)'
_cod_data_source_file c7ob02769a2.cif
_cod_data_source_block 170807_s2_fj
_cod_depositor_comments 'Adding full bibliography for 7156049--7156051.cif.'
_cod_database_code 7156050
_shelx_shelxl_version_number 2014/7
_chemical_oxdiff_formula c12h12n2o3
_shelx_space_group_comment
;
The symmetry employed for this shelxl refinement is uniquely defined
by the following loop, which should always be used as a source of
symmetry information in preference to the above space-group names.
They are only intended as comments.
;
_shelx_estimated_absorpt_t_max 0.973
_shelx_estimated_absorpt_t_min 0.969
_reflns_odcompleteness_completeness 99.82
_reflns_odcompleteness_iscentric 1
_reflns_odcompleteness_theta 26.32
_olex2_refinement_description
;
1. Fixed Uiso
 At 1.2 times of:
  All C(H) groups, All C(H,H) groups
 At 1.5 times of:
  All C(H,H,H) groups, All O(H) groups
2.a Ternary CH refined with riding coordinates:
 C4(H4), C7(H7)
2.b Secondary CH2 refined with riding coordinates:
 C5(H5A,H5B), C6(H6A,H6B)
2.c Aromatic/amide H refined with riding coordinates:
 C2(H2A), C9(H9)
2.d Idealised Me refined as rotating group:
 C11(H11A,H11B,H11C), C12(H12A,H12B,H12C)
2.e Idealised tetrahedral OH refined as rotating group:
 O2(H2)
;
_olex2_submission_special_instructions 'No special instructions were received'

loop_
_space_group_symop_operation_xyz
'x, y, z'
'-x, -y, -z'

loop_
_atom_site_label
_atom_site_type_symbol
_atom_site_fract_x
_atom_site_fract_y
_atom_site_fract_z
_atom_site_U_iso_or_equiv
_atom_site_adp_type
_atom_site_occupancy
_atom_site_site_symmetry_order
_atom_site_calc_flag
_atom_site_refinement_flags_posn
O1 O 0.5954(2) 0.29499(14) 0.14948(15) 0.0557(4) Uani 1 1 d .
O2 O 0.4015(2) -0.41847(14) 0.12391(14) 0.0549(4) Uani 1 1 d .
H2 H 0.3958 -0.3971 0.0388 0.082 Uiso 1 1 calc GR
O3 O 0.2313(2) 0.26566(17) 0.20411(17) 0.0634(4) Uani 1 1 d .
H3 H 0.317(4) 0.346(3) 0.178(3) 0.094(9) Uiso 1 1 d .
C1 C 0.4873(3) 0.15900(18) 0.17756(17) 0.0390(4) Uani 1 1 d .
C2 C 0.5464(2) 0.01637(18) 0.18250(17) 0.0374(4) Uani 1 1 d .
H2A H 0.6715 0.0289 0.1649 0.045 Uiso 1 1 calc R
C3 C 0.4299(2) -0.13169(18) 0.21106(16) 0.0326(4) Uani 1 1 d .
C4 C 0.5125(3) -0.2678(2) 0.22685(19) 0.0418(4) Uani 1 1 d .
H4 H 0.6502 -0.2247 0.2127 0.050 Uiso 1 1 calc R
C5 C 0.5104(3) -0.3123(2) 0.3824(2) 0.0465(4) Uani 1 1 d .
H5A H 0.5470 -0.4087 0.3890 0.056 Uiso 1 1 calc R
H5B H 0.6084 -0.2190 0.4539 0.056 Uiso 1 1 calc R
C6 C 0.3083(3) -0.3518(2) 0.42135(19) 0.0431(4) Uani 1 1 d .
H6A H 0.3150 -0.3743 0.5229 0.052 Uiso 1 1 calc R
H6B H 0.2134 -0.4526 0.3566 0.052 Uiso 1 1 calc R
C7 C 0.2343(2) -0.20956(19) 0.40630(18) 0.0386(4) Uani 1 1 d .
H7 H 0.3320 -0.1105 0.4741 0.046 Uiso 1 1 calc R
C8 C 0.2268(2) -0.16320(18) 0.24471(18) 0.0352(4) Uani 1 1 d .
C9 C 0.1764(3) -0.0107(2) 0.2399(2) 0.0441(4) Uani 1 1 d .
H9 H 0.0541 -0.0186 0.2610 0.053 Uiso 1 1 calc R
C10 C 0.2919(3) 0.13485(19) 0.20811(19) 0.0415(4) Uani 1 1 d .
C11 C 0.0382(3) -0.2505(3) 0.4580(3) 0.0660(6) Uani 1 1 d .
H11A H -0.0028 -0.1574 0.4528 0.099 Uiso 1 1 calc GR
H11B H 0.0549 -0.2716 0.5588 0.099 Uiso 1 1 calc GR
H11C H -0.0613 -0.3484 0.3950 0.099 Uiso 1 1 calc GR
C12 C 0.0623(3) -0.3056(2) 0.1296(2) 0.0534(5) Uani 1 1 d .
H12A H 0.0756 -0.2826 0.0310 0.080 Uiso 1 1 calc GR
H12B H -0.0660 -0.3120 0.1453 0.080 Uiso 1 1 calc GR
H12C H 0.0752 -0.4104 0.1413 0.080 Uiso 1 1 calc GR

loop_
_atom_site_aniso_label
_atom_site_aniso_U_11
_atom_site_aniso_U_22
_atom_site_aniso_U_33
_atom_site_aniso_U_23
_atom_site_aniso_U_13
_atom_site_aniso_U_12
O1 0.0825(9) 0.0297(6) 0.0573(8) 0.0175(6) 0.0250(7) 0.0174(6)
O2 0.1024(11) 0.0327(6) 0.0438(7) 0.0124(5) 0.0262(7) 0.0362(7)
O3 0.0816(10) 0.0393(7) 0.0881(11) 0.0221(7) 0.0255(9) 0.0389(7)
C1 0.0599(11) 0.0274(8) 0.0295(8) 0.0063(6) 0.0084(7) 0.0163(7)
C2 0.0472(9) 0.0317(8) 0.0373(9) 0.0087(7) 0.0135(7) 0.0172(7)
C3 0.0443(9) 0.0274(7) 0.0296(8) 0.0064(6) 0.0081(7) 0.0171(7)
C4 0.0518(10) 0.0346(9) 0.0508(11) 0.0144(8) 0.0190(8) 0.0249(8)
C5 0.0573(11) 0.0425(9) 0.0472(10) 0.0151(8) 0.0067(8) 0.0275(8)
C6 0.0592(11) 0.0354(9) 0.0365(9) 0.0127(7) 0.0111(8) 0.0180(8)
C7 0.0434(9) 0.0293(8) 0.0404(9) 0.0048(7) 0.0121(7) 0.0094(7)
C8 0.0389(8) 0.0256(7) 0.0407(9) 0.0060(6) 0.0051(7) 0.0129(6)
C9 0.0451(9) 0.0362(9) 0.0554(11) 0.0072(8) 0.0089(8) 0.0212(8)
C10 0.0586(11) 0.0299(8) 0.0410(9) 0.0064(7) 0.0050(8) 0.0244(8)
C11 0.0661(13) 0.0578(12) 0.0843(16) 0.0228(11) 0.0388(12) 0.0233(10)
C12 0.0542(11) 0.0399(10) 0.0530(12) -0.0009(8) -0.0063(9) 0.0117(8)

loop_
_atom_type_symbol
_atom_type_description
_atom_type_scat_dispersion_real
_atom_type_scat_dispersion_imag
_atom_type_scat_source
C C 0.0033 0.0016 'International Tables Vol C Tables 4.2.6.8 and 6.1.1.4'
H H 0.0000 0.0000 'International Tables Vol C Tables 4.2.6.8 and 6.1.1.4'
O O 0.0106 0.0060 'International Tables Vol C Tables 4.2.6.8 and 6.1.1.4'

loop_
_geom_angle_atom_site_label_1
_geom_angle_atom_site_label_2
_geom_angle_atom_site_label_3
_geom_angle
O1 C1 C2 122.71(16)
O1 C1 C10 120.73(15)
C2 C1 C10 116.56(13)
C3 C2 C1 123.25(15)
C2 C3 C4 119.05(14)
C2 C3 C8 122.40(13)
C8 C3 C4 118.22(12)
O2 C4 C3 113.60(14)
O2 C4 C5 107.51(13)
C3 C4 C5 109.08(13)
C6 C5 C4 111.69(14)
C5 C6 C7 112.77(13)
C6 C7 C8 111.41(13)
C11 C7 C6 110.48(13)
C11 C7 C8 113.72(15)
C3 C8 C7 106.32(12)
C3 C8 C12 111.39(14)
C9 C8 C3 111.58(12)
C9 C8 C7 109.52(13)
C9 C8 C12 106.72(13)
C12 C8 C7 111.36(13)
C10 C9 C8 125.43(16)
O3 C10 C1 118.18(14)
C9 C10 O3 121.06(16)
C9 C10 C1 120.76(14)

loop_
_geom_bond_atom_site_label_1
_geom_bond_atom_site_label_2
_geom_bond_distance
O1 C1 1.2352(18)
O2 C4 1.426(2)
O3 C10 1.3607(19)
C1 C2 1.453(2)
C1 C10 1.453(2)
C2 C3 1.334(2)
C3 C4 1.517(2)
C3 C8 1.507(2)
C4 C5 1.518(2)
C5 C6 1.509(2)
C6 C7 1.526(2)
C7 C8 1.574(2)
C7 C11 1.519(2)
C8 C9 1.498(2)
C8 C12 1.548(2)
C9 C10 1.328(2)

loop_
_geom_torsion_atom_site_label_1
_geom_torsion_atom_site_label_2
_geom_torsion_atom_site_label_3
_geom_torsion_atom_site_label_4
_geom_torsion
O1 C1 C2 C3 -179.23(15)
O1 C1 C10 O3 0.3(2)
O1 C1 C10 C9 -179.25(16)
O2 C4 C5 C6 -71.82(17)
C1 C2 C3 C4 -174.75(15)
C1 C2 C3 C8 -1.5(2)
C2 C1 C10 O3 -179.84(14)
C2 C1 C10 C9 0.6(2)
C2 C3 C4 O2 -121.51(16)
C2 C3 C4 C5 118.58(16)
C2 C3 C8 C7 -118.78(15)
C2 C3 C8 C9 0.6(2)
C2 C3 C8 C12 119.73(16)
C3 C4 C5 C6 51.78(19)
C3 C8 C9 C10 1.0(2)
C4 C3 C8 C7 54.50(17)
C4 C3 C8 C9 173.86(13)
C4 C3 C8 C12 -66.99(18)
C4 C5 C6 C7 -56.1(2)
C5 C6 C7 C8 56.89(18)
C5 C6 C7 C11 -175.68(15)
C6 C7 C8 C3 -52.77(16)
C6 C7 C8 C9 -173.46(13)
C6 C7 C8 C12 68.74(17)
C7 C8 C9 C10 118.41(19)
C8 C3 C4 O2 64.98(18)
C8 C3 C4 C5 -54.93(19)
C8 C9 C10 O3 178.88(16)
C8 C9 C10 C1 -1.5(3)
C10 C1 C2 C3 1.0(2)
C11 C7 C8 C3 -178.42(14)
C11 C7 C8 C9 60.89(18)
C11 C7 C8 C12 -56.91(18)
C12 C8 C9 C10 -120.92(19)
